data_2215010
loop_
_publ_author_name
'Xing, Hui-Hui'
'Chen, Zi-Lu'
'Ng, Seik Weng'

_publ_section_title Diaquabis(2,4-dioxo-1,2,3,4-tetrahydropyrimidine-5-carboxylato-\k^2^<i>O</i>,<i>O</i>')cobalt(II)
_journal_coeditor_code BT2460
_journal_issue 9
_journal_name_full 'Acta Crystallographica Section E'
_journal_page_first m2267
_journal_page_last m2267
_journal_paper_doi 10.1107/S1600536807037312
_journal_volume 63
_journal_year 2007
_chemical_formula_iupac '[Co (C5 H3 N2 O4)2 (H2 O)2]'
_chemical_formula_moiety 'C10 H10 Co N4 O10'
_chemical_formula_sum 'C10 H10 Co N4 O10'
_chemical_formula_weight 405.15
_chemical_name_systematic
;
Diaquabis(2,4-dioxo-1,2,3,4-tetrahydropyrimidine-5-carboxylato-
\k^2^<i>O</i>,<i>O</i>')cobalt(II)
;
_space_group_IT_number 14
_symmetry_cell_setting monoclinic
_symmetry_space_group_name_Hall '-P 2yn'
_symmetry_space_group_name_H-M 'P 1 21/n 1'
_atom_sites_solution_hydrogens geom
_atom_sites_solution_primary direct
_atom_sites_solution_secondary difmap
_audit_creation_method SHELXL97
_cell_angle_alpha 90.00
_cell_angle_beta 99.3890(10)
_cell_angle_gamma 90.00
_cell_formula_units_Z 2
_cell_length_a 5.0608(6)
_cell_length_b 15.087(2)
_cell_length_c 9.2900(10)
_cell_measurement_reflns_used 1901
_cell_measurement_temperature 295(2)
_cell_measurement_theta_max 27.5
_cell_measurement_theta_min 2.6
_cell_volume 699.81(15)
_computing_cell_refinement 'SAINT (Bruker, 2004)'
_computing_data_collection 'APEX2 (Bruker, 2004)'
_computing_data_reduction SAINT
_computing_molecular_graphics 'X-SEED (Barbour, 2001)'
_computing_publication_material 'publCIF (Westrip, 2007)'
_computing_structure_refinement 'SHELXL97 (Sheldrick, 1997)'
_computing_structure_solution 'SHELXS97 (Sheldrick, 1997)'
_diffrn_ambient_temperature 295(2)
_diffrn_measured_fraction_theta_full 0.994
_diffrn_measured_fraction_theta_max 0.994
_diffrn_measurement_device_type 'Bruker APEXII area-detector'
_diffrn_measurement_method '\f and \w'
_diffrn_radiation_monochromator graphite
_diffrn_radiation_source 'fine-focus sealed tube'
_diffrn_radiation_type MoK\a
_diffrn_radiation_wavelength 0.71073
_diffrn_reflns_av_R_equivalents 0.0204
_diffrn_reflns_av_sigmaI/netI 0.0264
_diffrn_reflns_limit_h_max 6
_diffrn_reflns_limit_h_min -6
_diffrn_reflns_limit_k_max 17
_diffrn_reflns_limit_k_min -19
_diffrn_reflns_limit_l_max 12
_diffrn_reflns_limit_l_min -9
_diffrn_reflns_number 4291
_diffrn_reflns_theta_full 27.50
_diffrn_reflns_theta_max 27.50
_diffrn_reflns_theta_min 2.60
_diffrn_standards_decay_% 0
_diffrn_standards_interval_count 0
_diffrn_standards_interval_time 0
_diffrn_standards_number 0
_exptl_absorpt_coefficient_mu 1.296
_exptl_absorpt_correction_T_max 0.881
_exptl_absorpt_correction_T_min 0.743
_exptl_absorpt_correction_type multi-scan
_exptl_absorpt_process_details '(SADABS; Sheldrick, 1996)'
_exptl_crystal_colour pink
_exptl_crystal_density_diffrn 1.923
_exptl_crystal_density_method 'not measured'
_exptl_crystal_description block
_exptl_crystal_F_000 410
_exptl_crystal_size_max 0.20
_exptl_crystal_size_mid 0.20
_exptl_crystal_size_min 0.10
_refine_diff_density_max 0.306
_refine_diff_density_min -0.290
_refine_ls_extinction_method none
_refine_ls_goodness_of_fit_ref 1.046
_refine_ls_hydrogen_treatment refall
_refine_ls_matrix_type full
_refine_ls_number_parameters 135
_refine_ls_number_reflns 1605
_refine_ls_number_restraints 5
_refine_ls_restrained_S_all 1.045
_refine_ls_R_factor_all 0.0404
_refine_ls_R_factor_gt 0.0301
_refine_ls_shift/su_max 0.001
_refine_ls_shift/su_mean 0.000
_refine_ls_structure_factor_coef Fsqd
_refine_ls_weighting_details 'calc w = 1/[\s^2^(Fo^2^)+(0.0481P)^2^+0.1507P] where P=(Fo^2^+2Fc^2^)/3'
_refine_ls_weighting_scheme calc
_refine_ls_wR_factor_gt 0.0799
_refine_ls_wR_factor_ref 0.0859
_reflns_number_gt 1308
_reflns_number_total 1605
_reflns_threshold_expression I>2\s(I)
_cod_data_source_file bt2460.cif
_cod_data_source_block I
_cod_original_cell_volume 699.8(2)
_cod_original_sg_symbol_H-M 'P 21/n'
_cod_database_code 2215010
_cod_database_fobs_code 2215010

loop_
_symmetry_equiv_pos_as_xyz
'x, y, z'
'-x+1/2, y+1/2, -z+1/2'
'-x, -y, -z'
'x-1/2, -y-1/2, z-1/2'

loop_
_atom_site_type_symbol
_atom_site_label
_atom_site_fract_x
_atom_site_fract_y
_atom_site_fract_z
_atom_site_U_iso_or_equiv
_atom_site_adp_type
_atom_site_calc_flag
_atom_site_refinement_flags
_atom_site_occupancy
Co Co1 0.5000 0.5000 0.5000 0.02430(14) Uani d S 1
O O1 0.2334(3) 0.40470(10) 0.4163(2) 0.0289(3) Uani d . 1
O O2 0.0616(3) 0.29480(10) 0.2730(2) 0.0292(3) Uani d . 1
O O3 0.6389(3) 0.50500(10) 0.3040(2) 0.0267(3) Uani d . 1
O O4 0.8892(3) 0.40440(10) -0.1094(2) 0.0314(4) Uani d . 1
O O1W 0.7933(3) 0.40030(10) 0.5678(2) 0.0322(4) Uani d D 1
N N1 0.5619(4) 0.32810(10) -0.0207(2) 0.0264(4) Uani d D 1
N N2 0.7483(3) 0.45270(10) 0.0975(2) 0.0223(4) Uani d D 1
C C1 0.2244(4) 0.35670(10) 0.3041(2) 0.0218(4) Uani d . 1
C C2 0.4114(4) 0.37460(10) 0.1976(2) 0.0219(4) Uani d . 1
C C3 0.4047(4) 0.31900(10) 0.0823(2) 0.0257(4) Uani d D 1
C C4 0.7430(4) 0.39530(10) -0.0169(2) 0.0240(4) Uani d . 1
C C5 0.5999(4) 0.44680(10) 0.2087(2) 0.0215(4) Uani d . 1
H H11 0.930(4) 0.403(2) 0.527(3) 0.070(10) Uiso d D 1
H H12 0.842(5) 0.394(2) 0.6590(10) 0.050(10) Uiso d D 1
H H1 0.557(5) 0.2880(10) -0.085(2) 0.040(10) Uiso d D 1
H H2 0.848(5) 0.4980(10) 0.107(3) 0.040(10) Uiso d D 1
H H3 0.289(4) 0.2700(10) 0.064(2) 0.030(10) Uiso d D 1

loop_
_atom_site_aniso_label
_atom_site_aniso_U_11
_atom_site_aniso_U_22
_atom_site_aniso_U_33
_atom_site_aniso_U_12
_atom_site_aniso_U_13
_atom_site_aniso_U_23
Co1 0.0236(2) 0.0294(2) 0.0220(2) -0.0043(2) 0.0099(2) -0.0052(2)
O1 0.0257(7) 0.0373(8) 0.0264(8) -0.0079(6) 0.0118(6) -0.0074(6)
O2 0.0324(8) 0.0296(8) 0.0266(8) -0.0086(6) 0.0071(6) 0.0023(6)
O3 0.0303(8) 0.0298(8) 0.0223(8) -0.0066(6) 0.0114(6) -0.0064(6)
O4 0.0318(8) 0.0403(9) 0.0249(8) -0.0068(6) 0.0130(6) -0.0051(6)
O1W 0.0298(9) 0.0377(9) 0.0309(9) 0.0008(7) 0.0104(7) 0.0001(7)
N1 0.0294(9) 0.0270(9) 0.0245(9) -0.0028(7) 0.0091(7) -0.0066(7)
N2 0.0230(9) 0.0247(9) 0.0204(8) -0.0033(7) 0.0075(7) -0.0015(7)
C1 0.0210(10) 0.0240(10) 0.0210(10) 0.0020(10) 0.0050(10) 0.0030(10)
C2 0.0220(10) 0.0230(10) 0.0220(10) 0.0000(10) 0.0060(10) 0.0000(10)
C3 0.0250(10) 0.0240(10) 0.0290(10) -0.0020(10) 0.0080(10) -0.0010(10)
C4 0.0220(10) 0.0280(10) 0.0220(10) 0.0010(10) 0.0060(10) 0.0000(10)
C5 0.0210(10) 0.0240(10) 0.0200(10) 0.0020(10) 0.0060(10) 0.0030(10)

loop_
_atom_type_symbol
_atom_type_description
_atom_type_scat_dispersion_real
_atom_type_scat_dispersion_imag
_atom_type_scat_source
C C 0.0033 0.0016 'International Tables Vol C Tables 4.2.6.8 and 6.1.1.4'
H H 0.0000 0.0000 'International Tables Vol C Tables 4.2.6.8 and 6.1.1.4'
N N 0.0061 0.0033 'International Tables Vol C Tables 4.2.6.8 and 6.1.1.4'
O O 0.0106 0.0060 'International Tables Vol C Tables 4.2.6.8 and 6.1.1.4'
Co Co 0.3494 0.9721 'International Tables Vol C Tables 4.2.6.8 and 6.1.1.4'

loop_
_geom_angle_atom_site_label_1
_geom_angle_atom_site_label_2
_geom_angle_atom_site_label_3
_geom_angle_site_symmetry_1
_geom_angle_site_symmetry_3
_geom_angle
O1 Co1 O1 3_666 . 180.0
O1 Co1 O3 3_666 3_666 89.33(5)
O1 Co1 O3 . 3_666 90.67(5)
O1 Co1 O3 3_666 . 90.67(5)
O1 Co1 O3 . . 89.33(5)
O3 Co1 O3 3_666 . 180.0
O1 Co1 O1W 3_666 . 89.97(7)
O1 Co1 O1W . . 90.03(7)
O3 Co1 O1W 3_666 . 92.00(6)
O3 Co1 O1W . . 88.00(6)
O1 Co1 O1W 3_666 3_666 90.03(7)
O1 Co1 O1W . 3_666 89.97(7)
O3 Co1 O1W 3_666 3_666 88.00(6)
O3 Co1 O1W . 3_666 92.00(6)
O1W Co1 O1W . 3_666 180.0
C1 O1 Co1 . . 130.70(10)
C5 O3 Co1 . . 124.70(10)
C3 N1 C4 . . 122.0(2)
C4 N2 C5 . . 126.8(2)
O2 C1 O1 . . 123.6(2)
O2 C1 C2 . . 116.5(2)
O1 C1 C2 . . 119.9(2)
C3 C2 C5 . . 117.1(2)
C3 C2 C1 . . 118.1(2)
C5 C2 C1 . . 124.8(2)
N1 C3 C2 . . 123.8(2)
O4 C4 N1 . . 122.9(2)
O4 C4 N2 . . 122.3(2)
N1 C4 N2 . . 114.8(2)
O3 C5 N2 . . 116.6(2)
O3 C5 C2 . . 127.8(2)
N2 C5 C2 . . 115.5(2)
Co1 O1W H11 . . 114(2)
Co1 O1W H12 . . 117(2)
H11 O1W H12 . . 109(3)
C3 N1 H1 . . 118(2)
C4 N1 H1 . . 120(2)
C4 N2 H2 . . 122(2)
C5 N2 H2 . . 111(2)
N1 C3 H3 . . 112.0(13)
C2 C3 H3 . . 124.2(13)

loop_
_geom_bond_atom_site_label_1
_geom_bond_atom_site_label_2
_geom_bond_site_symmetry_2
_geom_bond_distance
_geom_bond_publ_flag
Co1 O1 . 2.0370(10) yes
Co1 O1 3_666 2.0370(10) ?
Co1 O3 . 2.0580(10) yes
Co1 O3 3_666 2.0580(10) ?
Co1 O1W . 2.135(2) yes
Co1 O1W 3_666 2.135(2) ?
O1 C1 . 1.265(2) ?
O2 C1 . 1.247(2) ?
O3 C5 . 1.239(2) ?
O4 C4 . 1.230(2) ?
N1 C3 . 1.347(3) ?
N1 C4 . 1.364(3) ?
N2 C4 . 1.367(2) ?
N2 C5 . 1.376(2) ?
C1 C2 . 1.501(3) ?
C2 C3 . 1.357(3) ?
C2 C5 . 1.440(3) ?
O1W H11 . 0.850(10) ?
O1W H12 . 0.850(10) ?
N1 H1 . 0.850(10) ?
N2 H2 . 0.850(10) ?
C3 H3 . 0.940(10) ?

loop_
_geom_hbond_atom_site_label_D
_geom_hbond_atom_site_label_H
_geom_hbond_atom_site_label_A
_geom_hbond_site_symmetry_A
_geom_hbond_distance_DH
_geom_hbond_distance_HA
_geom_hbond_distance_DA
_geom_hbond_angle_DHA
_geom_hbond_publ_flag
O1W H11 O1 1_655 0.850(10) 1.980(10) 2.823(2) 175(3) yes
O1W H12 O4 1_556 0.850(10) 2.140(10) 2.959(2) 165(3) yes
N1 H1 O2 4_665 0.850(10) 1.810(10) 2.667(2) 177(3) yes
N2 H2 O4 3_765 0.850(10) 1.980(10) 2.822(2) 171(3) yes

loop_
_geom_torsion_atom_site_label_1
_geom_torsion_atom_site_label_2
_geom_torsion_atom_site_label_3
_geom_torsion_atom_site_label_4
_geom_torsion_site_symmetry_1
_geom_torsion
O3 Co1 O1 C1 3_666 -164.2(2)
O3 Co1 O1 C1 . 15.8(2)
O1W Co1 O1 C1 . -72.2(2)
O1W Co1 O1 C1 3_666 107.8(2)
O1 Co1 O3 C5 3_666 162.5(2)
O1 Co1 O3 C5 . -17.5(2)
O1W Co1 O3 C5 . 72.5(2)
O1W Co1 O3 C5 3_666 -107.5(2)
Co1 O1 C1 O2 . 173.10(10)
Co1 O1 C1 C2 . -8.7(3)
O2 C1 C2 C3 . -4.9(3)
O1 C1 C2 C3 . 176.8(2)
O2 C1 C2 C5 . 175.4(2)
O1 C1 C2 C5 . -2.9(3)
C4 N1 C3 C2 . -0.1(3)
C5 C2 C3 N1 . -0.4(3)
C1 C2 C3 N1 . 179.9(2)
C3 N1 C4 O4 . 179.6(2)
C3 N1 C4 N2 . -1.0(3)
C5 N2 C4 O4 . -177.8(2)
C5 N2 C4 N1 . 2.8(3)
Co1 O3 C5 N2 . -168.10(10)
Co1 O3 C5 C2 . 13.9(3)
C4 N2 C5 O3 . 178.5(2)
C4 N2 C5 C2 . -3.2(3)
C3 C2 C5 O3 . 179.9(2)
C1 C2 C5 O3 . -0.4(3)
C3 C2 C5 N2 . 1.8(3)
C1 C2 C5 N2 . -178.5(2)
